data_4084845
loop_
_publ_author_name
'Gorgas, Nikolaus'
'St\"oger, Berthold'
'Veiros, Luis F.'
'Pittenauer, Ernst'
'Allmaier, G\"unter'
'Kirchner, Karl'

_publ_section_title
;
 Efficient Hydrogenation of Ketones and Aldehydes Catalyzed by
 Well-Defined Iron(II) PNP Pincer Complexes: Evidence for an Insertion
 Mechanism
;
_journal_issue 23
_journal_name_full Organometallics
_journal_page_first 6905
_journal_paper_doi 10.1021/om5009814
_journal_volume 33
_journal_year 2014
_chemical_formula_sum 'C20 H37 Br Fe N4 O P2'
_chemical_formula_weight 547.2
_space_group_IT_number 61
_symmetry_cell_setting orthorhombic
_symmetry_Int_Tables_number 61
_symmetry_space_group_name_Hall '-P 2ac 2ab'
_symmetry_space_group_name_H-M 'P b c a'
_cell_angle_alpha 90
_cell_angle_beta 90
_cell_angle_gamma 90
_cell_formula_units_Z 16
_cell_length_a 16.083(3)
_cell_length_b 19.993(3)
_cell_length_c 31.806(5)
_cell_measurement_reflns_used 9120
_cell_measurement_temperature 100
_cell_measurement_theta_max 26.5
_cell_measurement_theta_min 2.5
_cell_volume 10227(3)
_diffrn_ambient_temperature 100
_diffrn_measured_fraction_theta_full 1
_diffrn_measured_fraction_theta_max 1
_diffrn_measurement_device 'four-cycle diffractometer'
_diffrn_measurement_device_type 'Bruker KAPPA APEX II CCD'
_diffrn_measurement_method '\w and \f-scans'
_diffrn_radiation_monochromator graphite
_diffrn_radiation_probe x-ray
_diffrn_radiation_source 'X-ray tube'
_diffrn_radiation_type 'Mo K\a'
_diffrn_radiation_wavelength 0.71073
_diffrn_reflns_av_R_equivalents 0.0558
_diffrn_reflns_av_sigmaI/netI 0.0155
_diffrn_reflns_av_unetI/netI 0.0155
_diffrn_reflns_limit_h_max 20
_diffrn_reflns_limit_h_min -20
_diffrn_reflns_limit_k_max 26
_diffrn_reflns_limit_k_min -26
_diffrn_reflns_limit_l_max 41
_diffrn_reflns_limit_l_min -41
_diffrn_reflns_number 364570
_diffrn_reflns_theta_full 27.55
_diffrn_reflns_theta_max 27.55
_diffrn_reflns_theta_min 1.28
_exptl_absorpt_coefficient_mu 2.296
_exptl_absorpt_correction_T_max 0.93
_exptl_absorpt_correction_T_min 0.41
_exptl_absorpt_correction_type multi-scan
_exptl_absorpt_process_details SADABS
_exptl_crystal_colour 'dark red'
_exptl_crystal_density_diffrn 1.4217
_exptl_crystal_description 'triangular plate'
_exptl_crystal_F_000 4544
_exptl_crystal_size_max 0.44
_exptl_crystal_size_mid 0.34
_exptl_crystal_size_min 0.03
_refine_diff_density_max 1.25
_refine_diff_density_min -2.10
_refine_ls_extinction_method none
_refine_ls_goodness_of_fit_gt 3.11
_refine_ls_goodness_of_fit_ref 2.77
_refine_ls_hydrogen_treatment mixed
_refine_ls_number_constraints 288
_refine_ls_number_parameters 529
_refine_ls_number_reflns 11779
_refine_ls_number_restraints 2
_refine_ls_R_factor_all 0.0575
_refine_ls_R_factor_gt 0.0393
_refine_ls_shift/su_max 0.0455
_refine_ls_shift/su_mean 0.0006
_refine_ls_structure_factor_coef F
_refine_ls_weighting_details w=1/(\s^2^(F)+0.0001F^2^)
_refine_ls_weighting_scheme sigma
_refine_ls_wR_factor_gt 0.0496
_refine_ls_wR_factor_ref 0.0505
_reflns_number_gt 9118
_reflns_number_total 11779
_reflns_threshold_expression I>3\s(I)
_cod_data_source_file om5009814_si_001.cif
_cod_data_source_block FePNP_CO_H_ACN
_cod_depositor_comments
;
 Removing duplicate rows from the ATOM_TYPE loop.

 Antanas Vaitkus,
 2018-08-10

The following automatic conversions were performed:

'_diffrn_radiation_probe' value 'X-ray' changed to 'x-ray' according
to
/home/saulius/struct/COD-crude-data--automatic-downloads/rss-feeds/ACS/lib/dictionaries/cif_core.dic
dictionary named 'cif_core.dic' version 2.4.2 from 2011-04-26.

Automatic conversion script
Id: cif_fix_values 2935 2014-11-11 08:27:57Z andrius 

 Adding full bibliography for 4084845--4084850.cif.
;
_cod_original_sg_symbol_Hall '-P -2xab;-2ybc;-2zac'
_cod_original_formula_sum 'C20 H37 Br1 Fe1 N4 O1 P2'
_cod_database_code 4084845

loop_
_space_group_symop_id
_space_group_symop_operation_xyz
1 x,y,z
2 -x+1/2,-y,z+1/2
3 -x,y+1/2,-z+1/2
4 x+1/2,-y+1/2,-z
5 -x,-y,-z
6 x+1/2,y,-z+1/2
7 x,-y+1/2,z+1/2
8 -x+1/2,y+1/2,z

loop_
_atom_site_label
_atom_site_type_symbol
_atom_site_fract_x
_atom_site_fract_y
_atom_site_fract_z
_atom_site_adp_type
_atom_site_U_iso_or_equiv
_atom_site_site_symmetry_multiplicity
_atom_site_occupancy
_atom_site_calc_flag
Br1 Br 0.234022(18) -0.003317(13) 0.141415(10) Uani 0.02897(9) 8 1 d
Br2 Br 0.749496(17) 0.017356(14) 0.105134(9) Uani 0.02899(9) 8 1 d
Fe1 Fe 0.07085(2) 0.253667(17) 0.063646(12) Uani 0.02000(12) 8 1 d
Fe2 Fe 0.57141(2) 0.266392(18) 0.184151(11) Uani 0.01828(11) 8 1 d
P1 P 0.08987(4) 0.36238(3) 0.06771(2) Uani 0.0237(2) 8 1 d
P2 P 0.09197(4) 0.14481(3) 0.06317(2) Uani 0.0183(2) 8 1 d
P3 P 0.58001(4) 0.15694(3) 0.17806(2) Uani 0.0206(2) 8 1 d
P4 P 0.60377(4) 0.37333(3) 0.18764(2) Uani 0.01762(19) 8 1 d
O1 O -0.03505(17) 0.25957(11) -0.00935(7) Uani 0.0514(9) 8 1 d
O2 O 0.46238(16) 0.26676(11) 0.25609(7) Uani 0.0477(9) 8 1 d
N1 N 0.15619(13) 0.25115(10) 0.10952(6) Uani 0.0168(6) 8 1 d
N2 N 0.16117(13) 0.36619(11) 0.10669(7) Uani 0.0264(7) 8 1 d
N3 N 0.14610(13) 0.13630(11) 0.10843(7) Uani 0.0216(7) 8 1 d
N4 N -0.01490(14) 0.23995(11) 0.10758(7) Uani 0.0244(7) 8 1 d
N5 N 0.65781(13) 0.26567(10) 0.13883(6) Uani 0.0170(6) 8 1 d
N6 N 0.64668(13) 0.15077(10) 0.13726(7) Uani 0.0220(7) 8 1 d
N7 N 0.66397(13) 0.38061(10) 0.14422(6) Uani 0.0212(7) 8 1 d
N8 N 0.48897(13) 0.28701(11) 0.13986(7) Uani 0.0223(7) 8 1 d
C1 C 0.18925(15) 0.30860(12) 0.12510(8) Uani 0.0173(7) 8 1 d
C2 C 0.24773(16) 0.30838(13) 0.15728(8) Uani 0.0215(8) 8 1 d
C3 C 0.27202(17) 0.24778(13) 0.17360(9) Uani 0.0239(9) 8 1 d
C4 C 0.23990(16) 0.18850(14) 0.15830(8) Uani 0.0240(8) 8 1 d
C5 C 0.18150(15) 0.19210(12) 0.12601(8) Uani 0.0179(8) 8 1 d
C6 C 0.00889(17) 0.42152(13) 0.08539(10) Uani 0.0347(10) 8 1 d
C7 C -0.0273(2) 0.40286(18) 0.12814(10) Uani 0.0517(13) 8 1 d
C8 C -0.06019(19) 0.4272(2) 0.05263(10) Uani 0.0573(15) 8 1 d
C9 C 0.13728(19) 0.40793(15) 0.02303(9) Uani 0.0341(10) 8 1 d
C10 C 0.0957(2) 0.39087(18) -0.01890(10) Uani 0.0483(13) 8 1 d
C11 C 0.2264(2) 0.3991(2) 0.02093(11) Uani 0.0666(17) 8 1 d
C12 C 0.00289(15) 0.08817(12) 0.07145(8) Uani 0.0199(8) 8 1 d
C13 C -0.06980(17) 0.10111(13) 0.04142(9) Uani 0.0270(9) 8 1 d
C14 C 0.02613(18) 0.01397(12) 0.07277(8) Uani 0.0275(9) 8 1 d
C15 C 0.15856(18) 0.10505(15) 0.02379(9) Uani 0.0345(10) 8 1 d
C16 C 0.11914(19) 0.10991(19) -0.01980(9) Uani 0.0504(13) 8 1 d
C17 C 0.24626(18) 0.13414(18) 0.02432(10) Uani 0.0428(12) 8 1 d
C18 C 0.0055(2) 0.25697(14) 0.02005(10) Uani 0.0328(10) 8 1 d
C19 C -0.06076(17) 0.22307(14) 0.13305(9) Uani 0.0265(9) 8 1 d
C20 C -0.11868(18) 0.19885(16) 0.16436(9) Uani 0.0387(11) 8 1 d
C21 C 0.68221(15) 0.20725(12) 0.12067(8) Uani 0.0187(8) 8 1 d
C22 C 0.73994(16) 0.20528(14) 0.08783(8) Uani 0.0233(8) 8 1 d
C23 C 0.77457(17) 0.26484(13) 0.07495(9) Uani 0.0247(9) 8 1 d
C24 C 0.75260(16) 0.32502(14) 0.09361(8) Uani 0.0234(8) 8 1 d
C25 C 0.69246(15) 0.32352(12) 0.12505(8) Uani 0.0181(8) 8 1 d
C26 C 0.49454(16) 0.10083(13) 0.16088(9) Uani 0.0275(9) 8 1 d
C27 C 0.45248(18) 0.12555(16) 0.12077(9) Uani 0.0352(10) 8 1 d
C28 C 0.43095(17) 0.08974(17) 0.19578(9) Uani 0.0397(11) 8 1 d
C29 C 0.62815(17) 0.10791(13) 0.22126(9) Uani 0.0273(9) 8 1 d
C30 C 0.59266(18) 0.12810(16) 0.26408(9) Uani 0.0383(11) 8 1 d
C31 C 0.72233(17) 0.11443(16) 0.22184(9) Uani 0.0360(10) 8 1 d
C32 C 0.52145(16) 0.43601(12) 0.17875(8) Uani 0.0209(8) 8 1 d
C33 C 0.44665(18) 0.42779(15) 0.20783(10) Uani 0.0357(10) 8 1 d
C34 C 0.55198(18) 0.50867(13) 0.17838(8) Uani 0.0275(9) 8 1 d
C35 C 0.66939(18) 0.40630(14) 0.23027(9) Uani 0.0307(10) 8 1 d
C36 C 0.62558(19) 0.40142(17) 0.27264(8) Uani 0.0400(11) 8 1 d
C37 C 0.75391(18) 0.37286(17) 0.23115(9) Uani 0.0395(11) 8 1 d
C38 C 0.5048(2) 0.26655(13) 0.22706(9) Uani 0.0301(10) 8 1 d
C39 C 0.44512(16) 0.30602(14) 0.11423(9) Uani 0.0243(9) 8 1 d
C40 C 0.38979(17) 0.33217(15) 0.08225(9) Uani 0.0347(10) 8 1 d
H1c2 H 0.270552 0.349451 0.167834 Uiso 0.0258 8 1 d
H1c3 H 0.311984 0.246636 0.19601 Uiso 0.0287 8 1 d
H1c4 H 0.257251 0.146186 0.169546 Uiso 0.0288 8 1 d
H1c6 H 0.035365 0.464262 0.088544 Uiso 0.0417 8 1 d
H1c7 H 0.016497 0.387462 0.146233 Uiso 0.0621 8 1 d
H2c7 H -0.053338 0.441378 0.140426 Uiso 0.0621 8 1 d
H3c7 H -0.067733 0.367997 0.124655 Uiso 0.0621 8 1 d
H1c8 H -0.038714 0.448193 0.027745 Uiso 0.0688 8 1 d
H2c8 H -0.080439 0.383399 0.045782 Uiso 0.0688 8 1 d
H3c8 H -0.104844 0.453698 0.06379 Uiso 0.0688 8 1 d
H1c9 H 0.127403 0.454544 0.028284 Uiso 0.0409 8 1 d
H1c10 H 0.037183 0.399921 -0.017062 Uiso 0.058 8 1 d
H2c10 H 0.119691 0.417613 -0.040833 Uiso 0.058 8 1 d
H3c10 H 0.10411 0.344368 -0.025102 Uiso 0.058 8 1 d
H1c11 H 0.251608 0.417353 0.045771 Uiso 0.0799 8 1 d
H2c11 H 0.239139 0.352238 0.019046 Uiso 0.0799 8 1 d
H3c11 H 0.247758 0.421698 -0.003404 Uiso 0.0799 8 1 d
H1c12 H -0.016213 0.09932 0.09917 Uiso 0.0239 8 1 d
H1c13 H -0.083188 0.147906 0.041538 Uiso 0.0324 8 1 d
H2c13 H -0.054443 0.087713 0.013494 Uiso 0.0324 8 1 d
H3c13 H -0.117335 0.075831 0.050403 Uiso 0.0324 8 1 d
H1c14 H 0.070252 0.007297 0.092658 Uiso 0.0331 8 1 d
H2c14 H -0.021469 -0.011811 0.081082 Uiso 0.0331 8 1 d
H3c14 H 0.044175 -0.000119 0.045395 Uiso 0.0331 8 1 d
H1c15 H 0.163552 0.05853 0.030832 Uiso 0.0414 8 1 d
H1c16 H 0.064679 0.090283 -0.01915 Uiso 0.0605 8 1 d
H2c16 H 0.114884 0.156048 -0.027864 Uiso 0.0605 8 1 d
H3c16 H 0.153089 0.08644 -0.039765 Uiso 0.0605 8 1 d
H1c17 H 0.271608 0.125436 0.051096 Uiso 0.0514 8 1 d
H2c17 H 0.278762 0.113742 0.002492 Uiso 0.0514 8 1 d
H3c17 H 0.243594 0.181545 0.019714 Uiso 0.0514 8 1 d
H1c20 H -0.152501 0.235244 0.174109 Uiso 0.0464 8 1 d
H2c20 H -0.153532 0.165045 0.152157 Uiso 0.0464 8 1 d
H3c20 H -0.088428 0.18018 0.187584 Uiso 0.0464 8 1 d
H1c22 H 0.754942 0.163768 0.074694 Uiso 0.0279 8 1 d
H1c23 H 0.81472 0.264714 0.052614 Uiso 0.0296 8 1 d
H1c24 H 0.77803 0.366305 0.085112 Uiso 0.0281 8 1 d
H1c26 H 0.519655 0.058454 0.154555 Uiso 0.033 8 1 d
H1c27 H 0.49364 0.132155 0.099305 Uiso 0.0423 8 1 d
H2c27 H 0.41272 0.092944 0.111452 Uiso 0.0423 8 1 d
H3c27 H 0.424627 0.167091 0.12631 Uiso 0.0423 8 1 d
H1c28 H 0.457048 0.067223 0.218944 Uiso 0.0477 8 1 d
H2c28 H 0.409756 0.132132 0.205063 Uiso 0.0477 8 1 d
H3c28 H 0.386014 0.062884 0.185303 Uiso 0.0477 8 1 d
H1c29 H 0.614704 0.061905 0.215912 Uiso 0.0328 8 1 d
H1c30 H 0.533483 0.121793 0.26402 Uiso 0.046 8 1 d
H2c30 H 0.617125 0.100877 0.285645 Uiso 0.046 8 1 d
H3c30 H 0.605102 0.174283 0.269421 Uiso 0.046 8 1 d
H1c31 H 0.74469 0.098062 0.195819 Uiso 0.0432 8 1 d
H2c31 H 0.737277 0.160585 0.225326 Uiso 0.0432 8 1 d
H3c31 H 0.744487 0.08876 0.24476 Uiso 0.0432 8 1 d
H1c32 H 0.502997 0.426491 0.150671 Uiso 0.0251 8 1 d
H1c33 H 0.429511 0.381794 0.208024 Uiso 0.0428 8 1 d
H2c33 H 0.461682 0.441164 0.235809 Uiso 0.0428 8 1 d
H3c33 H 0.40173 0.455229 0.197964 Uiso 0.0428 8 1 d
H1c34 H 0.596092 0.513311 0.158255 Uiso 0.033 8 1 d
H2c34 H 0.506867 0.537733 0.17083 Uiso 0.033 8 1 d
H3c34 H 0.572081 0.52045 0.205815 Uiso 0.033 8 1 d
H1c35 H 0.67869 0.452872 0.224634 Uiso 0.0369 8 1 d
H1c36 H 0.572476 0.423175 0.270968 Uiso 0.0479 8 1 d
H2c36 H 0.617809 0.355218 0.279862 Uiso 0.0479 8 1 d
H3c36 H 0.65887 0.422791 0.29379 Uiso 0.0479 8 1 d
H1c37 H 0.78161 0.380127 0.204808 Uiso 0.0474 8 1 d
H2c37 H 0.786601 0.391546 0.253506 Uiso 0.0474 8 1 d
H3c37 H 0.747075 0.325708 0.235699 Uiso 0.0474 8 1 d
H1c40 H 0.352439 0.297557 0.07326 Uiso 0.0416 8 1 d
H2c40 H 0.358424 0.368795 0.093631 Uiso 0.0416 8 1 d
H3c40 H 0.421849 0.347484 0.058683 Uiso 0.0416 8 1 d
H1n2 H 0.180015 0.404761 0.115039 Uiso 0.0316 8 1 d
H1n3 H 0.151391 0.097344 0.120316 Uiso 0.0259 8 1 d
H1n6 H 0.658513 0.111736 0.126752 Uiso 0.0264 8 1 d
H1n7 H 0.676624 0.419825 0.134236 Uiso 0.0255 8 1 d
H2 H 0.6342(4) 0.2566(4) 0.21671(19) Uiso 0.04 8 1 d
H1 H 0.1361(4) 0.2534(4) 0.03172(19) Uiso 0.04 8 1 d

loop_
_atom_site_aniso_label
_atom_site_aniso_type_symbol
_atom_site_aniso_U_11
_atom_site_aniso_U_22
_atom_site_aniso_U_33
_atom_site_aniso_U_12
_atom_site_aniso_U_13
_atom_site_aniso_U_23
Br1 Br 0.02977(15) 0.01552(14) 0.04163(19) 0.00743(11) -0.00108(13) 0.00111(12)
Br2 Br 0.02895(15) 0.01689(14) 0.04112(18) 0.00693(11) -0.00286(13) 0.00387(12)
Fe1 Fe 0.0239(2) 0.01276(19) 0.0233(2) -0.00239(14) -0.00623(17) 0.00265(15)
Fe2 Fe 0.0201(2) 0.01492(19) 0.0199(2) -0.00182(14) 0.00397(16) 0.00341(15)
P1 P 0.0254(4) 0.0132(3) 0.0326(4) -0.0022(3) -0.0087(3) 0.0043(3)
P2 P 0.0219(3) 0.0135(3) 0.0195(4) -0.0016(3) 0.0018(3) 0.0000(3)
P3 P 0.0200(4) 0.0149(3) 0.0267(4) -0.0024(3) 0.0019(3) 0.0040(3)
P4 P 0.0206(3) 0.0158(3) 0.0165(3) -0.0009(3) -0.0004(3) 0.0025(3)
O1 O 0.0716(18) 0.0385(14) 0.0441(15) -0.0130(12) -0.0324(14) 0.0110(11)
O2 O 0.0618(17) 0.0379(13) 0.0435(15) 0.0050(11) 0.0314(13) 0.0116(11)
N1 N 0.0164(11) 0.0149(11) 0.0190(12) -0.0008(8) 0.0003(9) 0.0013(8)
N2 N 0.0311(13) 0.0120(11) 0.0360(14) -0.0044(9) -0.0139(11) 0.0023(10)
N3 N 0.0269(12) 0.0114(11) 0.0265(13) 0.0005(9) -0.0057(10) 0.0031(9)
N4 N 0.0216(12) 0.0176(12) 0.0341(15) 0.0023(9) -0.0079(11) -0.0071(10)
N5 N 0.0170(11) 0.0150(10) 0.0190(11) -0.0007(8) -0.0006(9) 0.0041(9)
N6 N 0.0235(12) 0.0124(11) 0.0301(13) 0.0001(9) 0.0042(10) 0.0011(9)
N7 N 0.0253(12) 0.0139(11) 0.0245(13) -0.0030(9) 0.0067(10) 0.0057(9)
N8 N 0.0195(12) 0.0185(11) 0.0289(13) -0.0024(9) 0.0032(10) -0.0031(10)
C1 C 0.0177(13) 0.0137(12) 0.0204(14) -0.0012(10) -0.0005(11) -0.0014(10)
C2 C 0.0199(13) 0.0227(14) 0.0219(14) -0.0041(11) 0.0010(11) -0.0015(11)
C3 C 0.0211(15) 0.0279(15) 0.0228(15) -0.0002(11) -0.0029(12) 0.0010(11)
C4 C 0.0233(14) 0.0220(14) 0.0266(15) 0.0037(11) -0.0002(12) 0.0056(12)
C5 C 0.0164(13) 0.0157(13) 0.0215(14) 0.0009(10) 0.0012(11) 0.0031(10)
C6 C 0.0284(16) 0.0157(14) 0.060(2) 0.0004(12) -0.0055(15) 0.0072(14)
C7 C 0.065(2) 0.043(2) 0.047(2) 0.0221(18) -0.0049(19) -0.0153(17)
C8 C 0.0291(19) 0.097(3) 0.046(2) 0.0197(19) 0.0096(16) 0.030(2)
C9 C 0.0409(19) 0.0283(16) 0.0330(17) -0.0070(14) -0.0095(14) 0.0103(13)
C10 C 0.046(2) 0.052(2) 0.047(2) 0.0042(18) 0.0018(17) 0.0030(17)
C11 C 0.048(2) 0.101(4) 0.051(2) -0.008(2) 0.0075(19) 0.022(2)
C12 C 0.0248(14) 0.0180(13) 0.0168(14) -0.0044(10) 0.0024(11) -0.0009(10)
C13 C 0.0255(15) 0.0257(15) 0.0297(16) -0.0060(12) -0.0001(12) 0.0005(12)
C14 C 0.0379(17) 0.0175(14) 0.0272(16) -0.0078(12) -0.0029(13) 0.0008(12)
C15 C 0.0363(18) 0.0270(16) 0.0403(18) -0.0023(13) 0.0157(14) -0.0066(14)
C16 C 0.038(2) 0.080(3) 0.0331(19) -0.0261(19) 0.0170(15) -0.0301(18)
C17 C 0.0292(17) 0.058(2) 0.042(2) 0.0045(16) 0.0086(15) -0.0020(17)
C18 C 0.0402(19) 0.0163(14) 0.042(2) -0.0075(12) -0.0079(16) 0.0044(13)
C19 C 0.0180(14) 0.0316(16) 0.0300(16) 0.0018(12) -0.0042(13) -0.0084(13)
C20 C 0.0283(17) 0.058(2) 0.0301(18) -0.0018(15) -0.0026(14) -0.0028(16)
C21 C 0.0170(13) 0.0184(13) 0.0207(14) 0.0034(10) -0.0024(11) 0.0017(11)
C22 C 0.0247(14) 0.0244(15) 0.0208(14) 0.0057(11) -0.0004(11) 0.0034(11)
C23 C 0.0203(14) 0.0324(15) 0.0214(15) 0.0060(12) 0.0046(11) 0.0069(12)
C24 C 0.0214(14) 0.0234(14) 0.0256(15) -0.0013(11) 0.0041(12) 0.0084(11)
C25 C 0.0185(13) 0.0177(13) 0.0182(14) 0.0008(10) 0.0004(11) 0.0040(10)
C26 C 0.0240(15) 0.0208(15) 0.0378(17) -0.0037(11) -0.0034(13) 0.0039(13)
C27 C 0.0329(17) 0.0349(18) 0.0378(18) -0.0068(14) -0.0036(14) -0.0069(14)
C28 C 0.0238(16) 0.046(2) 0.050(2) -0.0129(14) -0.0066(14) 0.0208(16)
C29 C 0.0274(15) 0.0220(15) 0.0326(16) -0.0025(12) -0.0027(13) 0.0070(12)
C30 C 0.0348(18) 0.0425(19) 0.0376(18) -0.0078(15) -0.0014(15) 0.0163(15)
C31 C 0.0295(17) 0.0396(19) 0.0391(19) 0.0039(14) -0.0022(14) 0.0064(15)
C32 C 0.0255(14) 0.0195(14) 0.0177(14) 0.0017(11) 0.0010(11) 0.0010(11)
C33 C 0.0258(16) 0.0420(19) 0.0392(18) 0.0087(14) 0.0058(14) 0.0067(15)
C34 C 0.0381(17) 0.0197(14) 0.0248(16) 0.0076(12) 0.0041(13) -0.0019(11)
C35 C 0.0353(17) 0.0211(15) 0.0357(17) -0.0033(12) -0.0129(14) 0.0001(13)
C36 C 0.049(2) 0.050(2) 0.0210(16) 0.0145(16) -0.0109(14) -0.0122(14)
C37 C 0.0309(17) 0.049(2) 0.0386(19) -0.0117(15) -0.0121(15) 0.0038(16)
C38 C 0.0386(18) 0.0176(14) 0.0340(18) -0.0016(12) 0.0065(14) 0.0056(13)
C39 C 0.0193(14) 0.0263(15) 0.0274(16) 0.0018(11) 0.0055(12) -0.0031(12)
C40 C 0.0294(17) 0.0471(19) 0.0276(17) 0.0098(14) 0.0005(13) 0.0002(14)

loop_
_atom_type_symbol
_atom_type_scat_dispersion_real
_atom_type_scat_dispersion_imag
_atom_type_scat_source
C 0.0033 0.0016 'International Tables Vol C tables 4.2.6.8 and 6.1.1.1'
H 0.0000 0.0000 'International Tables Vol C tables 4.2.6.8 and 6.1.1.1'
Br -0.2901 2.4595 'International Tables Vol C tables 4.2.6.8 and 6.1.1.1'
Fe 0.3463 0.8444 'International Tables Vol C tables 4.2.6.8 and 6.1.1.1'
N 0.0061 0.0033 'International Tables Vol C tables 4.2.6.8 and 6.1.1.1'
O 0.0106 0.0060 'International Tables Vol C tables 4.2.6.8 and 6.1.1.1'
P 0.1023 0.0942 'International Tables Vol C tables 4.2.6.8 and 6.1.1.1'

loop_
_geom_angle_atom_site_label_1
_geom_angle_atom_site_label_2
_geom_angle_atom_site_label_3
_geom_angle_site_symmetry_1
_geom_angle_site_symmetry_3
_geom_angle
N2 Br1 N3 8_545 . 141.44(5)
N6 Br2 N7 . 8_645 139.63(5)
P1 Fe1 P2 . . 162.87(3)
P1 Fe1 N1 . . 83.50(6)
P1 Fe1 N4 . . 101.08(7)
P1 Fe1 C18 . . 95.35(9)
P1 Fe1 H1 . . 86.9(3)
P2 Fe1 N1 . . 82.79(6)
P2 Fe1 N4 . . 88.59(7)
P2 Fe1 C18 . . 97.19(9)
P2 Fe1 H1 . . 83.1(3)
N1 Fe1 N4 . . 87.70(9)
N1 Fe1 C18 . . 173.88(12)
N1 Fe1 H1 . . 90.8(2)
N4 Fe1 C18 . . 98.42(13)
N4 Fe1 H1 . . 171.7(3)
C18 Fe1 H1 . . 83.1(3)
P3 Fe2 P4 . . 162.61(3)
P3 Fe2 N5 . . 83.45(6)
P3 Fe2 N8 . . 100.75(7)
P3 Fe2 C38 . . 96.31(9)
P3 Fe2 H2 . . 83.4(3)
P4 Fe2 N5 . . 83.06(6)
P4 Fe2 N8 . . 89.54(6)
P4 Fe2 C38 . . 96.00(9)
P4 Fe2 H2 . . 86.1(3)
N5 Fe2 N8 . . 87.36(9)
N5 Fe2 C38 . . 174.17(12)
N5 Fe2 H2 . . 91.7(2)
N8 Fe2 C38 . . 98.40(12)
N8 Fe2 H2 . . 175.6(3)
C38 Fe2 H2 . . 82.5(3)
Fe1 P1 N2 . . 100.49(8)
Fe1 P1 C6 . . 123.55(9)
Fe1 P1 C9 . . 119.89(10)
N2 P1 C6 . . 103.08(13)
N2 P1 C9 . . 105.14(12)
C6 P1 C9 . . 102.07(13)
Fe1 P2 N3 . . 99.96(8)
Fe1 P2 C12 . . 119.06(8)
Fe1 P2 C15 . . 121.61(10)
N3 P2 C12 . . 102.51(11)
N3 P2 C15 . . 103.75(12)
C12 P2 C15 . . 106.58(12)
Fe2 P3 N6 . . 100.39(8)
Fe2 P3 C26 . . 125.46(9)
Fe2 P3 C29 . . 119.07(9)
N6 P3 C26 . . 101.54(12)
N6 P3 C29 . . 105.38(11)
C26 P3 C29 . . 101.97(12)
Fe2 P4 N7 . . 100.23(8)
Fe2 P4 C32 . . 118.82(9)
Fe2 P4 C35 . . 121.34(9)
N7 P4 C32 . . 103.12(11)
N7 P4 C35 . . 104.01(12)
C32 P4 C35 . . 106.33(12)
Fe1 N1 C1 . . 120.82(16)
Fe1 N1 C5 . . 120.65(16)
C1 N1 C5 . . 118.5(2)
Br1 N2 P1 8_555 . 128.92(10)
Br1 N2 C1 8_555 . 110.72(15)
Br1 N2 H1n2 8_555 . 10.96
P1 N2 C1 . . 119.98(17)
P1 N2 H1n2 . . 120.01
C1 N2 H1n2 . . 120.01
Br1 N3 P2 . . 125.19(10)
Br1 N3 C5 . . 112.36(15)
Br1 N3 H1n3 . . 20.4
P2 N3 C5 . . 118.62(17)
P2 N3 H1n3 . . 120.69
C5 N3 H1n3 . . 120.69
Fe1 N4 C19 . . 170.6(2)
Fe2 N5 C21 . . 120.78(16)
Fe2 N5 C25 . . 120.77(16)
C21 N5 C25 . . 118.4(2)
Br2 N6 P3 . . 127.98(10)
Br2 N6 C21 . . 109.74(15)
Br2 N6 H1n6 . . 17.55
P3 N6 C21 . . 120.02(17)
P3 N6 H1n6 . . 119.99
C21 N6 H1n6 . . 119.99
Br2 N7 P4 8_655 . 128.17(10)
Br2 N7 C25 8_655 . 112.31(15)
Br2 N7 H1n7 8_655 . 11.56
P4 N7 C25 . . 118.79(17)
P4 N7 H1n7 . . 120.6
C25 N7 H1n7 . . 120.6
Fe2 N8 C39 . . 172.2(2)
N1 C1 N2 . . 115.2(2)
N1 C1 C2 . . 122.0(2)
N2 C1 C2 . . 122.8(2)
C1 C2 C3 . . 118.2(2)
C1 C2 H1c2 . . 120.89
C3 C2 H1c2 . . 120.88
C2 C3 C4 . . 121.1(3)
C2 C3 H1c3 . . 119.44
C4 C3 H1c3 . . 119.44
C3 C4 C5 . . 117.9(2)
C3 C4 H1c4 . . 121.07
C5 C4 H1c4 . . 121.07
N1 C5 N3 . . 115.2(2)
N1 C5 C4 . . 122.2(2)
N3 C5 C4 . . 122.6(2)
P1 C6 C7 . . 112.6(2)
P1 C6 C8 . . 110.7(2)
P1 C6 H1c6 . . 106.8
C7 C6 C8 . . 110.4(2)
C7 C6 H1c6 . . 107.08
C8 C6 H1c6 . . 109.11
C6 C7 H1c7 . . 109.47
C6 C7 H2c7 . . 109.47
C6 C7 H3c7 . . 109.47
H1c7 C7 H2c7 . . 109.47
H1c7 C7 H3c7 . . 109.47
H2c7 C7 H3c7 . . 109.47
C6 C8 H1c8 . . 109.47
C6 C8 H2c8 . . 109.47
C6 C8 H3c8 . . 109.47
H1c8 C8 H2c8 . . 109.47
H1c8 C8 H3c8 . . 109.47
H2c8 C8 H3c8 . . 109.47
P1 C9 C10 . . 112.3(2)
P1 C9 C11 . . 112.5(2)
P1 C9 H1c9 . . 106
C10 C9 C11 . . 111.5(3)
C10 C9 H1c9 . . 107.21
C11 C9 H1c9 . . 106.92
C9 C10 H1c10 . . 109.47
C9 C10 H2c10 . . 109.47
C9 C10 H3c10 . . 109.47
H1c10 C10 H2c10 . . 109.47
H1c10 C10 H3c10 . . 109.47
H2c10 C10 H3c10 . . 109.47
C9 C11 H1c11 . . 109.47
C9 C11 H2c11 . . 109.47
C9 C11 H3c11 . . 109.47
H1c11 C11 H2c11 . . 109.47
H1c11 C11 H3c11 . . 109.47
H2c11 C11 H3c11 . . 109.47
P2 C12 C13 . . 113.59(17)
P2 C12 C14 . . 114.16(18)
P2 C12 H1c12 . . 103.71
C13 C12 C14 . . 111.5(2)
C13 C12 H1c12 . . 106.81
C14 C12 H1c12 . . 106.14
C12 C13 H1c13 . . 109.47
C12 C13 H2c13 . . 109.47
C12 C13 H3c13 . . 109.47
H1c13 C13 H2c13 . . 109.47
H1c13 C13 H3c13 . . 109.47
H2c13 C13 H3c13 . . 109.47
C12 C14 H1c14 . . 109.47
C12 C14 H2c14 . . 109.47
C12 C14 H3c14 . . 109.47
H1c14 C14 H2c14 . . 109.47
H1c14 C14 H3c14 . . 109.47
H2c14 C14 H3c14 . . 109.47
P2 C15 C16 . . 110.5(2)
P2 C15 C17 . . 111.6(2)
P2 C15 H1c15 . . 108.06
C16 C15 C17 . . 111.7(2)
C16 C15 H1c15 . . 107.95
C17 C15 H1c15 . . 106.82
C15 C16 H1c16 . . 109.47
C15 C16 H2c16 . . 109.47
C15 C16 H3c16 . . 109.47
H1c16 C16 H2c16 . . 109.47
H1c16 C16 H3c16 . . 109.47
H2c16 C16 H3c16 . . 109.47
C15 C17 H1c17 . . 109.47
C15 C17 H2c17 . . 109.47
C15 C17 H3c17 . . 109.47
H1c17 C17 H2c17 . . 109.47
H1c17 C17 H3c17 . . 109.47
H2c17 C17 H3c17 . . 109.47
Fe1 C18 O1 . . 177.7(3)
N4 C19 C20 . . 177.5(3)
C19 C20 H1c20 . . 109.47
C19 C20 H2c20 . . 109.47
C19 C20 H3c20 . . 109.47
H1c20 C20 H2c20 . . 109.47
H1c20 C20 H3c20 . . 109.47
H2c20 C20 H3c20 . . 109.47
N5 C21 N6 . . 115.1(2)
N5 C21 C22 . . 122.2(2)
N6 C21 C22 . . 122.8(2)
C21 C22 C23 . . 117.8(2)
C21 C22 H1c22 . . 121.09
C23 C22 H1c22 . . 121.1
C22 C23 C24 . . 121.3(2)
C22 C23 H1c23 . . 119.34
C24 C23 H1c23 . . 119.34
C23 C24 C25 . . 117.8(2)
C23 C24 H1c24 . . 121.12
C25 C24 H1c24 . . 121.12
N5 C25 N7 . . 115.4(2)
N5 C25 C24 . . 122.4(2)
N7 C25 C24 . . 122.2(2)
P3 C26 C27 . . 112.24(19)
P3 C26 C28 . . 111.7(2)
P3 C26 H1c26 . . 106.47
C27 C26 C28 . . 111.0(2)
C27 C26 H1c26 . . 107.27
C28 C26 H1c26 . . 107.84
C26 C27 H1c27 . . 109.47
C26 C27 H2c27 . . 109.47
C26 C27 H3c27 . . 109.47
H1c27 C27 H2c27 . . 109.47
H1c27 C27 H3c27 . . 109.47
H2c27 C27 H3c27 . . 109.47
C26 C28 H1c28 . . 109.47
C26 C28 H2c28 . . 109.47
C26 C28 H3c28 . . 109.47
H1c28 C28 H2c28 . . 109.47
H1c28 C28 H3c28 . . 109.47
H2c28 C28 H3c28 . . 109.47
P3 C29 C30 . . 111.32(19)
P3 C29 C31 . . 112.29(19)
P3 C29 H1c29 . . 106.31
C30 C29 C31 . . 109.8(2)
C30 C29 H1c29 . . 109.03
C31 C29 H1c29 . . 107.99
C29 C30 H1c30 . . 109.47
C29 C30 H2c30 . . 109.47
C29 C30 H3c30 . . 109.47
H1c30 C30 H2c30 . . 109.47
H1c30 C30 H3c30 . . 109.47
H2c30 C30 H3c30 . . 109.47
C29 C31 H1c31 . . 109.47
C29 C31 H2c31 . . 109.47
C29 C31 H3c31 . . 109.47
H1c31 C31 H2c31 . . 109.47
H1c31 C31 H3c31 . . 109.47
H2c31 C31 H3c31 . . 109.47
P4 C32 C33 . . 113.54(18)
P4 C32 C34 . . 114.51(18)
P4 C32 H1c32 . . 103.28
C33 C32 C34 . . 111.0(2)
C33 C32 H1c32 . . 107.39
C34 C32 H1c32 . . 106.24
C32 C33 H1c33 . . 109.47
C32 C33 H2c33 . . 109.47
C32 C33 H3c33 . . 109.47
H1c33 C33 H2c33 . . 109.47
H1c33 C33 H3c33 . . 109.47
H2c33 C33 H3c33 . . 109.47
C32 C34 H1c34 . . 109.47
C32 C34 H2c34 . . 109.47
C32 C34 H3c34 . . 109.47
H1c34 C34 H2c34 . . 109.47
H1c34 C34 H3c34 . . 109.47
H2c34 C34 H3c34 . . 109.47
P4 C35 C36 . . 111.3(2)
P4 C35 C37 . . 111.7(2)
P4 C35 H1c35 . . 107.41
C36 C35 C37 . . 111.7(2)
C36 C35 H1c35 . . 107.41
C37 C35 H1c35 . . 106.96
C35 C36 H1c36 . . 109.47
C35 C36 H2c36 . . 109.47
C35 C36 H3c36 . . 109.47
H1c36 C36 H2c36 . . 109.47
H1c36 C36 H3c36 . . 109.47
H2c36 C36 H3c36 . . 109.47
C35 C37 H1c37 . . 109.47
C35 C37 H2c37 . . 109.47
C35 C37 H3c37 . . 109.47
H1c37 C37 H2c37 . . 109.47
H1c37 C37 H3c37 . . 109.47
H2c37 C37 H3c37 . . 109.47
Fe2 C38 O2 . . 178.3(3)
N8 C39 C40 . . 178.3(3)
C39 C40 H1c40 . . 109.47
C39 C40 H2c40 . . 109.47
C39 C40 H3c40 . . 109.47
H1c40 C40 H2c40 . . 109.47
H1c40 C40 H3c40 . . 109.47
H2c40 C40 H3c40 . . 109.47

loop_
_geom_bond_atom_site_label_1
_geom_bond_atom_site_label_2
_geom_bond_site_symmetry_2
_geom_bond_distance
Br1 N2 8_545 3.297(2)
Br1 N3 . 3.300(2)
Br2 N6 . 3.300(2)
Br2 N7 8_645 3.310(2)
Fe1 P1 . 2.1988(10)
Fe1 P2 . 2.2028(10)
Fe1 N1 . 2.004(2)
Fe1 N4 . 1.982(2)
Fe1 C18 . 1.741(3)
Fe1 H1 . 1.460(6)
Fe2 P3 . 2.2012(10)
Fe2 P4 . 2.2032(10)
Fe2 N5 . 2.002(2)
Fe2 N8 . 1.978(2)
Fe2 C38 . 1.735(3)
Fe2 H2 . 1.460(6)
P1 N2 . 1.691(2)
P1 C6 . 1.847(3)
P1 C9 . 1.852(3)
P2 N3 . 1.691(2)
P2 C12 . 1.845(3)
P2 C15 . 1.830(3)
P3 N6 . 1.688(2)
P3 C26 . 1.856(3)
P3 C29 . 1.857(3)
P4 N7 . 1.693(2)
P4 C32 . 1.845(3)
P4 C35 . 1.840(3)
O1 C18 . 1.141(4)
O2 C38 . 1.148(4)
N1 C1 . 1.359(3)
N1 C5 . 1.355(3)
N2 C1 . 1.369(3)
N2 H1n2 . 0.87
N3 C5 . 1.372(3)
N3 H1n3 . 0.87
N4 C19 . 1.146(4)
N5 C21 . 1.361(3)
N5 C25 . 1.356(3)
N6 C21 . 1.371(3)
N6 H1n6 . 0.87
N7 C25 . 1.373(3)
N7 H1n7 . 0.87
N8 C39 . 1.143(3)
C1 C2 . 1.390(4)
C2 C3 . 1.375(4)
C2 H1c2 . 0.96
C3 C4 . 1.381(4)
C3 H1c3 . 0.96
C4 C5 . 1.393(4)
C4 H1c4 . 0.96
C6 C7 . 1.525(4)
C6 C8 . 1.527(4)
C6 H1c6 . 0.96
C7 H1c7 . 0.96
C7 H2c7 . 0.96
C7 H3c7 . 0.96
C8 H1c8 . 0.96
C8 H2c8 . 0.96
C8 H3c8 . 0.96
C9 C10 . 1.530(4)
C9 C11 . 1.447(5)
C9 H1c9 . 0.96
C10 H1c10 . 0.96
C10 H2c10 . 0.96
C10 H3c10 . 0.96
C11 H1c11 . 0.96
C11 H2c11 . 0.96
C11 H3c11 . 0.96
C12 C13 . 1.532(4)
C12 C14 . 1.530(3)
C12 H1c12 . 0.96
C13 H1c13 . 0.96
C13 H2c13 . 0.96
C13 H3c13 . 0.96
C14 H1c14 . 0.96
C14 H2c14 . 0.96
C14 H3c14 . 0.96
C15 C16 . 1.527(4)
C15 C17 . 1.526(4)
C15 H1c15 . 0.96
C16 H1c16 . 0.96
C16 H2c16 . 0.96
C16 H3c16 . 0.96
C17 H1c17 . 0.96
C17 H2c17 . 0.96
C17 H3c17 . 0.96
C19 C20 . 1.447(4)
C20 H1c20 . 0.96
C20 H2c20 . 0.96
C20 H3c20 . 0.96
C21 C22 . 1.398(4)
C22 C23 . 1.377(4)
C22 H1c22 . 0.96
C23 C24 . 1.387(4)
C23 H1c23 . 0.96
C24 C25 . 1.392(4)
C24 H1c24 . 0.96
C26 C27 . 1.526(4)
C26 C28 . 1.526(4)
C26 H1c26 . 0.96
C27 H1c27 . 0.96
C27 H2c27 . 0.96
C27 H3c27 . 0.96
C28 H1c28 . 0.96
C28 H2c28 . 0.96
C28 H3c28 . 0.96
C29 C30 . 1.531(4)
C29 C31 . 1.520(4)
C29 H1c29 . 0.96
C30 H1c30 . 0.96
C30 H2c30 . 0.96
C30 H3c30 . 0.96
C31 H1c31 . 0.96
C31 H2c31 . 0.96
C31 H3c31 . 0.96
C32 C33 . 1.526(4)
C32 C34 . 1.533(4)
C32 H1c32 . 0.96
C33 H1c33 . 0.96
C33 H2c33 . 0.96
C33 H3c33 . 0.96
C34 H1c34 . 0.96
C34 H2c34 . 0.96
C34 H3c34 . 0.96
C35 C36 . 1.524(4)
C35 C37 . 1.515(4)
C35 H1c35 . 0.96
C36 H1c36 . 0.96
C36 H2c36 . 0.96
C36 H3c36 . 0.96
C37 H1c37 . 0.96
C37 H2c37 . 0.96
C37 H3c37 . 0.96
C39 C40 . 1.449(4)
C40 H1c40 . 0.96
C40 H2c40 . 0.96
C40 H3c40 . 0.96

loop_
_geom_hbond_atom_site_label_D
_geom_hbond_atom_site_label_H
_geom_hbond_atom_site_label_A
_geom_hbond_site_symmetry_A
_geom_hbond_distance_DH
_geom_hbond_distance_HA
_geom_hbond_distance_DA
_geom_hbond_angle_DHA
N2 H1n2 Br1 8_555 0.87 2.45 3.297(2) 165.17
N6 H1n6 Br2 . 0.87 2.48 3.300(2) 156.38
N7 H1n7 Br2 8_655 0.87 2.46 3.310(2) 164.39

loop_
_restr_distance_atom_site_label_1
_restr_distance_atom_site_label_2
_restr_distance_target
_restr_distance_target_weight_param
Fe1 H1 1.46 0.001
Fe2 H2 1.46 0.001
